data_7031428
loop_
_publ_author_name
'Davies, Laura H.'
'Harrington, Ross W.'
'Clegg, William'
'Higham, Lee J.'

_publ_section_title
;
 (B)R2BodPR2: highly fluorescent alternatives to PPh3 and PhPCy2.
;
_journal_issue 36
_journal_name_full 'Dalton transactions (Cambridge, England : 2003)'
_journal_page_first 13485
_journal_page_last 13499
_journal_paper_doi 10.1039/c4dt00704b
_journal_volume 43
_journal_year 2014
_chemical_formula_moiety 'C37 H54 Au B Cl N2 P,C H Cl3'
_chemical_formula_sum 'C38 H55 Au B Cl4 N2 P'
_chemical_formula_weight 920.38
_chemical_name_systematic
;
 ?
;
_space_group_crystal_system monoclinic
_space_group_IT_number 14
_space_group_name_Hall '-P 2ybc'
_space_group_name_H-M_alt 'P 1 21/c 1'
_symmetry_space_group_name_Hall '-P 2ybc'
_symmetry_space_group_name_H-M 'P 1 21/c 1'
_atom_sites_solution_hydrogens geom
_atom_sites_solution_primary direct
_atom_sites_solution_secondary difmap
_audit_creation_method SHELXL-2013
_cell_angle_alpha 90
_cell_angle_beta 93.337(4)
_cell_angle_gamma 90
_cell_formula_units_Z 4
_cell_length_a 18.2559(8)
_cell_length_b 9.4353(4)
_cell_length_c 23.1349(10)
_cell_measurement_reflns_used 12841
_cell_measurement_temperature 150(2)
_cell_measurement_theta_max 28.56
_cell_measurement_theta_min 2.93
_cell_volume 3978.2(3)
_computing_cell_refinement
;
CrysAlisPro, Agilent Technologies,
Version 1.171.34.49 (release 20-01-2011 CrysAlis171 .NET)
(compiled Jan 20 2011,15:58:25)
;
_computing_data_collection
;
CrysAlisPro, Agilent Technologies,
Version 1.171.34.49 (release 20-01-2011 CrysAlis171 .NET)
(compiled Jan 20 2011,15:58:25)
;
_computing_data_reduction
;
CrysAlisPro, Agilent Technologies,
Version 1.171.34.49 (release 20-01-2011 CrysAlis171 .NET)
(compiled Jan 20 2011,15:58:25)
;
_computing_molecular_graphics 'Bruker SHELXTL'
_computing_publication_material 'Bruker SHELXTL and local programs'
_computing_structure_refinement SHELXL-2013
_computing_structure_solution 'Bruker SHELXTL'
_diffrn_ambient_temperature 150(2)
_diffrn_detector_area_resol_mean 10.3968
_diffrn_measured_fraction_theta_full 0.998
_diffrn_measured_fraction_theta_max 0.881
_diffrn_measurement_device_type 'Oxford Diffraction Gemini A Ultra diffractometer'
_diffrn_measurement_method '\w scans'
_diffrn_radiation_type MoK\a
_diffrn_radiation_wavelength 0.71073
_diffrn_reflns_av_R_equivalents 0.0409
_diffrn_reflns_av_unetI/netI 0.0377
_diffrn_reflns_Laue_measured_fraction_full 0.998
_diffrn_reflns_Laue_measured_fraction_max 0.881
_diffrn_reflns_limit_h_max 23
_diffrn_reflns_limit_h_min -23
_diffrn_reflns_limit_k_max 11
_diffrn_reflns_limit_k_min -11
_diffrn_reflns_limit_l_max 30
_diffrn_reflns_limit_l_min -30
_diffrn_reflns_number 40350
_diffrn_reflns_point_group_measured_fraction_full 0.998
_diffrn_reflns_point_group_measured_fraction_max 0.881
_diffrn_reflns_theta_full 25.242
_diffrn_reflns_theta_max 28.628
_diffrn_reflns_theta_min 2.965
_diffrn_source 'Enhance (Mo) X-ray Source'
_exptl_absorpt_coefficient_mu 4.036
_exptl_absorpt_correction_T_max 0.380
_exptl_absorpt_correction_T_min 0.240
_exptl_absorpt_correction_type multi-scan
_exptl_absorpt_process_details
;
CrysAlisPro, Agilent Technologies,
Version 1.171.34.49 (release 20-01-2011 CrysAlis171 .NET)
(compiled Jan 20 2011,15:58:25)
Empirical absorption correction using spherical harmonics,
 implemented in SCALE3 ABSPACK scaling algorithm.
;
_exptl_crystal_colour red
_exptl_crystal_density_diffrn 1.537
_exptl_crystal_description block
_exptl_crystal_F_000 1856
_exptl_crystal_size_max 0.500
_exptl_crystal_size_mid 0.300
_exptl_crystal_size_min 0.300
_refine_diff_density_max 1.350
_refine_diff_density_min -1.103
_refine_diff_density_rms 0.110
_refine_ls_extinction_method none
_refine_ls_goodness_of_fit_ref 1.059
_refine_ls_hydrogen_treatment constr
_refine_ls_matrix_type full
_refine_ls_number_parameters 432
_refine_ls_number_reflns 9004
_refine_ls_number_restraints 0
_refine_ls_restrained_S_all 1.059
_refine_ls_R_factor_all 0.0401
_refine_ls_R_factor_gt 0.0307
_refine_ls_shift/su_max 0.002
_refine_ls_shift/su_mean 0.000
_refine_ls_structure_factor_coef Fsqd
_refine_ls_weighting_details
;
 w=1/[\s^2^(Fo^2^)+(0.0266P)^2^+4.2884P]
 where P=(Fo^2^+2Fc^2^)/3
;
_refine_ls_weighting_scheme calc
_refine_ls_wR_factor_gt 0.0628
_refine_ls_wR_factor_ref 0.0668
_reflns_Friedel_coverage 0.000
_reflns_number_gt 7786
_reflns_number_total 9004
_reflns_threshold_expression 'I > 2\s(I)'
_cod_data_source_file c4dt00704b2.cif
_cod_data_source_block ljh131
_cod_depositor_comments 'Adding full bibliography for 7031428--7031437.cif.'
_cod_database_code 7031428
_shelx_space_group_comment
;
The symmetry employed for this shelxl refinement is uniquely defined
by the following loop, which should always be used as a source of
symmetry information in preference to the above space-group names.
They are only intended as comments.
;
_shelx_estimated_absorpt_t_min 0.237
_shelx_estimated_absorpt_t_max 0.377
_shelxl_version_number 2013-2

loop_
_space_group_symop_operation_xyz
'x, y, z'
'-x, y+1/2, -z+1/2'
'-x, -y, -z'
'x, -y-1/2, z-1/2'

loop_
_atom_site_label
_atom_site_type_symbol
_atom_site_fract_x
_atom_site_fract_y
_atom_site_fract_z
_atom_site_U_iso_or_equiv
_atom_site_adp_type
_atom_site_occupancy
_atom_site_site_symmetry_order
_atom_site_calc_flag
_atom_site_refinement_flags_posn
_atom_site_refinement_flags_adp
Au Au 0.35724(2) 0.59187(2) 0.50927(2) 0.01953(5) Uani 1 1 d . .
Cl1 Cl 0.34781(6) 0.82712(9) 0.48658(4) 0.0365(2) Uani 1 1 d . .
P P 0.37117(4) 0.36377(8) 0.53331(4) 0.01641(16) Uani 1 1 d . .
B B -0.0227(2) -0.0498(4) 0.68677(18) 0.0254(8) Uani 1 1 d . .
N1 N 0.05233(14) -0.0093(3) 0.72134(11) 0.0195(6) Uani 1 1 d . .
N2 N -0.02313(14) 0.0416(3) 0.62921(12) 0.0199(6) Uani 1 1 d . .
C1 C 0.07465(19) -0.0458(3) 0.77571(14) 0.0239(7) Uani 1 1 d . .
C2 C 0.14580(19) 0.0066(4) 0.78933(14) 0.0260(7) Uani 1 1 d . .
C3 C 0.16887(18) 0.0747(3) 0.74133(15) 0.0224(7) Uani 1 1 d . .
C4 C 0.11054(16) 0.0646(3) 0.69815(14) 0.0179(6) Uani 1 1 d . .
C5 C 0.10315(17) 0.1167(3) 0.64197(14) 0.0174(6) Uani 1 1 d . .
C6 C 0.03818(17) 0.1075(3) 0.60774(14) 0.0181(6) Uani 1 1 d . .
C7 C 0.01791(18) 0.1648(3) 0.55208(14) 0.0224(7) Uani 1 1 d . .
C8 C -0.05550(18) 0.1341(3) 0.54133(15) 0.0250(7) Uani 1 1 d . .
C9 C -0.07894(18) 0.0570(3) 0.58907(15) 0.0244(7) Uani 1 1 d . .
C10 C 0.0297(2) -0.1279(4) 0.81580(16) 0.0359(9) Uani 1 1 d . .
H10A H -0.0061 -0.1861 0.7932 0.054 Uiso 1 1 calc R U
H10B H 0.0038 -0.0623 0.8403 0.054 Uiso 1 1 calc R U
H10C H 0.0618 -0.1894 0.8402 0.054 Uiso 1 1 calc R U
C11 C 0.1854(2) -0.0046(4) 0.84781(16) 0.0373(9) Uani 1 1 d . .
H11A H 0.1491 -0.0252 0.8769 0.045 Uiso 1 1 calc R U
H11B H 0.2080 0.0883 0.8577 0.045 Uiso 1 1 calc R U
C12 C 0.2442(3) -0.1164(5) 0.8522(2) 0.0618(14) Uani 1 1 d . .
H12A H 0.2656 -0.1201 0.8920 0.093 Uiso 1 1 calc R U
H12B H 0.2825 -0.0932 0.8258 0.093 Uiso 1 1 calc R U
H12C H 0.2227 -0.2087 0.8417 0.093 Uiso 1 1 calc R U
C13 C 0.24079(18) 0.1523(4) 0.73829(16) 0.0316(8) Uani 1 1 d . .
H13A H 0.2683 0.1463 0.7759 0.047 Uiso 1 1 calc R U
H13B H 0.2313 0.2520 0.7286 0.047 Uiso 1 1 calc R U
H13C H 0.2695 0.1090 0.7084 0.047 Uiso 1 1 calc R U
C14 C 0.0647(2) 0.2435(4) 0.51137(15) 0.0341(9) Uani 1 1 d . .
H14A H 0.1123 0.1962 0.5100 0.051 Uiso 1 1 calc R U
H14B H 0.0720 0.3410 0.5251 0.051 Uiso 1 1 calc R U
H14C H 0.0401 0.2445 0.4726 0.051 Uiso 1 1 calc R U
C15 C -0.1031(2) 0.1801(4) 0.48949(16) 0.0358(9) Uani 1 1 d . .
H15A H -0.0746 0.1732 0.4545 0.043 Uiso 1 1 calc R U
H15B H -0.1454 0.1148 0.4844 0.043 Uiso 1 1 calc R U
C16 C -0.1310(3) 0.3289(6) 0.4949(2) 0.0729(17) Uani 1 1 d . .
H16A H -0.1627 0.3527 0.4606 0.109 Uiso 1 1 calc R U
H16B H -0.0894 0.3947 0.4980 0.109 Uiso 1 1 calc R U
H16C H -0.1590 0.3366 0.5296 0.109 Uiso 1 1 calc R U
C17 C -0.15423(19) -0.0025(4) 0.59424(18) 0.0364(9) Uani 1 1 d . .
H17A H -0.1507 -0.0938 0.6144 0.055 Uiso 1 1 calc R U
H17B H -0.1778 -0.0161 0.5555 0.055 Uiso 1 1 calc R U
H17C H -0.1834 0.0635 0.6162 0.055 Uiso 1 1 calc R U
C18 C -0.09119(19) -0.0057(4) 0.72441(17) 0.0369(9) Uani 1 1 d . .
H18A H -0.1037 0.0940 0.7171 0.055 Uiso 1 1 calc R U
H18B H -0.0777 -0.0191 0.7657 0.055 Uiso 1 1 calc R U
H18C H -0.1336 -0.0653 0.7132 0.055 Uiso 1 1 calc R U
C19 C -0.0191(2) -0.2153(4) 0.66852(17) 0.0332(8) Uani 1 1 d . .
H19A H 0.0233 -0.2308 0.6451 0.050 Uiso 1 1 calc R U
H19B H -0.0641 -0.2412 0.6459 0.050 Uiso 1 1 calc R U
H19C H -0.0141 -0.2741 0.7035 0.050 Uiso 1 1 calc R U
C20 C 0.16908(16) 0.1803(3) 0.61688(13) 0.0175(6) Uani 1 1 d . .
C21 C 0.21922(17) 0.0905(3) 0.59265(14) 0.0186(6) Uani 1 1 d . .
H21 H 0.2116 -0.0091 0.5935 0.022 Uiso 1 1 calc R U
C22 C 0.27989(17) 0.1444(3) 0.56741(14) 0.0198(7) Uani 1 1 d . .
H22 H 0.3136 0.0822 0.5507 0.024 Uiso 1 1 calc R U
C23 C 0.29160(16) 0.2901(3) 0.56651(14) 0.0187(6) Uani 1 1 d . .
C24 C 0.24236(17) 0.3793(3) 0.59158(15) 0.0217(7) Uani 1 1 d . .
H24 H 0.2506 0.4788 0.5915 0.026 Uiso 1 1 calc R U
C25 C 0.18129(17) 0.3254(3) 0.61671(14) 0.0220(7) Uani 1 1 d . .
H25 H 0.1478 0.3876 0.6338 0.026 Uiso 1 1 calc R U
C26 C 0.38701(16) 0.2482(3) 0.47165(13) 0.0185(6) Uani 1 1 d . .
H26 H 0.3964 0.1499 0.4864 0.022 Uiso 1 1 calc R U
C27 C 0.45428(17) 0.2978(4) 0.44073(15) 0.0248(7) Uani 1 1 d . .
H27A H 0.4472 0.3976 0.4284 0.030 Uiso 1 1 calc R U
H27B H 0.4981 0.2935 0.4679 0.030 Uiso 1 1 calc R U
C28 C 0.46683(19) 0.2063(4) 0.38804(15) 0.0286(8) Uani 1 1 d . .
H28A H 0.5087 0.2447 0.3676 0.034 Uiso 1 1 calc R U
H28B H 0.4796 0.1088 0.4009 0.034 Uiso 1 1 calc R U
C29 C 0.39925(19) 0.2014(4) 0.34650(15) 0.0268(7) Uani 1 1 d . .
H29A H 0.4081 0.1359 0.3142 0.032 Uiso 1 1 calc R U
H29B H 0.3899 0.2969 0.3300 0.032 Uiso 1 1 calc R U
C30 C 0.33234(19) 0.1522(4) 0.37725(15) 0.0272(8) Uani 1 1 d . .
H30A H 0.2885 0.1558 0.3500 0.033 Uiso 1 1 calc R U
H30B H 0.3395 0.0528 0.3900 0.033 Uiso 1 1 calc R U
C31 C 0.31978(17) 0.2451(3) 0.42952(14) 0.0238(7) Uani 1 1 d . .
H31A H 0.2773 0.2085 0.4496 0.029 Uiso 1 1 calc R U
H31B H 0.3081 0.3428 0.4163 0.029 Uiso 1 1 calc R U
C32 C 0.44822(17) 0.3420(3) 0.58755(14) 0.0193(7) Uani 1 1 d . .
H32 H 0.4929 0.3818 0.5704 0.023 Uiso 1 1 calc R U
C33 C 0.4332(2) 0.4327(4) 0.64069(15) 0.0283(8) Uani 1 1 d . .
H33A H 0.4257 0.5325 0.6285 0.034 Uiso 1 1 calc R U
H33B H 0.3877 0.3993 0.6575 0.034 Uiso 1 1 calc R U
C34 C 0.4964(2) 0.4247(4) 0.68639(16) 0.0353(9) Uani 1 1 d . .
H34A H 0.5407 0.4679 0.6710 0.042 Uiso 1 1 calc R U
H34B H 0.4838 0.4797 0.7209 0.042 Uiso 1 1 calc R U
C35 C 0.5128(2) 0.2735(4) 0.70383(16) 0.0374(9) Uani 1 1 d . .
H35A H 0.4701 0.2327 0.7224 0.045 Uiso 1 1 calc R U
H35B H 0.5555 0.2711 0.7323 0.045 Uiso 1 1 calc R U
C36 C 0.5294(2) 0.1856(4) 0.65120(16) 0.0379(9) Uani 1 1 d . .
H36A H 0.5387 0.0862 0.6632 0.045 Uiso 1 1 calc R U
H36B H 0.5744 0.2223 0.6345 0.045 Uiso 1 1 calc R U
C37 C 0.4659(2) 0.1899(4) 0.60517(15) 0.0293(8) Uani 1 1 d . .
H37A H 0.4792 0.1352 0.5708 0.035 Uiso 1 1 calc R U
H37B H 0.4220 0.1453 0.6206 0.035 Uiso 1 1 calc R U
C38 C 0.2640(2) -0.2544(4) 0.70421(18) 0.0393(9) Uani 1 1 d . .
H38 H 0.2571 -0.1767 0.7328 0.047 Uiso 1 1 calc R U
Cl2 Cl 0.32993(7) -0.20009(16) 0.65716(7) 0.0794(5) Uani 1 1 d . .
Cl3 Cl 0.18077(6) -0.28432(12) 0.66614(6) 0.0547(3) Uani 1 1 d . .
Cl4 Cl 0.29395(7) -0.40678(12) 0.74246(5) 0.0544(3) Uani 1 1 d . .

loop_
_atom_site_aniso_label
_atom_site_aniso_U_11
_atom_site_aniso_U_22
_atom_site_aniso_U_33
_atom_site_aniso_U_23
_atom_site_aniso_U_13
_atom_site_aniso_U_12
Au 0.01892(7) 0.01479(7) 0.02487(8) 0.00280(5) 0.00121(5) -0.00099(5)
Cl1 0.0534(6) 0.0171(4) 0.0391(5) 0.0052(4) 0.0039(4) 0.0038(4)
P 0.0140(4) 0.0145(4) 0.0209(4) 0.0010(3) 0.0025(3) -0.0022(3)
B 0.0165(18) 0.029(2) 0.031(2) 0.0067(17) 0.0007(16) -0.0046(15)
N1 0.0216(14) 0.0186(13) 0.0185(14) 0.0027(11) 0.0042(11) -0.0009(11)
N2 0.0154(13) 0.0191(13) 0.0251(15) 0.0009(11) 0.0000(11) -0.0038(10)
C1 0.0297(18) 0.0207(16) 0.0217(18) 0.0005(13) 0.0043(14) -0.0011(14)
C2 0.0321(19) 0.0268(18) 0.0185(17) -0.0015(14) -0.0025(14) 0.0039(14)
C3 0.0197(16) 0.0242(17) 0.0233(18) -0.0032(13) 0.0007(13) 0.0007(13)
C4 0.0153(15) 0.0177(16) 0.0209(17) -0.0018(12) 0.0033(12) -0.0022(12)
C5 0.0176(16) 0.0124(15) 0.0226(17) -0.0016(12) 0.0043(13) -0.0026(11)
C6 0.0166(15) 0.0169(16) 0.0205(17) -0.0001(12) 0.0002(13) -0.0018(12)
C7 0.0285(18) 0.0188(16) 0.0199(17) -0.0021(13) 0.0007(14) -0.0017(13)
C8 0.0269(18) 0.0221(17) 0.0253(19) -0.0042(14) -0.0060(15) 0.0007(14)
C9 0.0179(16) 0.0242(17) 0.0302(19) -0.0055(14) -0.0049(14) -0.0006(13)
C10 0.046(2) 0.035(2) 0.027(2) 0.0079(16) 0.0096(17) -0.0047(17)
C11 0.043(2) 0.045(2) 0.023(2) -0.0018(17) -0.0041(17) -0.0025(18)
C12 0.073(4) 0.067(3) 0.043(3) 0.003(2) -0.024(3) 0.016(3)
C13 0.0220(18) 0.043(2) 0.030(2) -0.0031(16) -0.0057(15) -0.0070(16)
C14 0.040(2) 0.040(2) 0.0216(19) 0.0076(16) -0.0010(16) -0.0031(17)
C15 0.038(2) 0.040(2) 0.027(2) -0.0025(16) -0.0146(17) -0.0007(17)
C16 0.102(4) 0.064(3) 0.048(3) -0.003(2) -0.035(3) 0.046(3)
C17 0.0218(18) 0.040(2) 0.046(2) 0.0008(18) -0.0084(17) -0.0067(16)
C18 0.0235(19) 0.052(2) 0.036(2) 0.0066(18) 0.0069(16) -0.0058(17)
C19 0.036(2) 0.0260(19) 0.037(2) 0.0036(16) -0.0036(17) -0.0085(16)
C20 0.0152(15) 0.0203(16) 0.0167(16) 0.0007(12) -0.0004(12) -0.0014(12)
C21 0.0201(16) 0.0140(15) 0.0213(17) 0.0015(12) -0.0005(13) -0.0027(12)
C22 0.0203(16) 0.0156(15) 0.0235(17) -0.0019(13) 0.0025(13) 0.0013(12)
C23 0.0132(15) 0.0218(16) 0.0210(17) -0.0011(13) 0.0010(12) -0.0026(12)
C24 0.0203(17) 0.0167(16) 0.0286(18) -0.0001(13) 0.0049(14) -0.0022(12)
C25 0.0190(16) 0.0205(17) 0.0270(18) -0.0015(13) 0.0064(14) 0.0010(13)
C26 0.0171(15) 0.0198(16) 0.0189(16) 0.0001(12) 0.0029(13) -0.0020(12)
C27 0.0164(16) 0.0297(19) 0.0286(19) -0.0012(14) 0.0045(14) -0.0076(13)
C28 0.0249(18) 0.034(2) 0.0273(19) -0.0011(15) 0.0077(15) -0.0016(15)
C29 0.0340(19) 0.0255(18) 0.0215(18) 0.0001(14) 0.0056(15) -0.0026(14)
C30 0.0291(19) 0.0279(19) 0.0240(18) 0.0020(14) -0.0026(15) -0.0061(15)
C31 0.0174(16) 0.0268(18) 0.0270(19) 0.0021(14) 0.0001(14) -0.0026(13)
C32 0.0156(15) 0.0198(16) 0.0226(17) 0.0014(13) 0.0013(13) 0.0003(12)
C33 0.033(2) 0.0221(18) 0.029(2) -0.0054(14) -0.0019(16) 0.0024(14)
C34 0.046(2) 0.032(2) 0.028(2) -0.0068(15) -0.0051(17) 0.0016(17)
C35 0.048(2) 0.039(2) 0.024(2) -0.0004(16) -0.0097(17) 0.0052(18)
C36 0.049(2) 0.032(2) 0.032(2) -0.0019(16) -0.0124(18) 0.0166(17)
C37 0.036(2) 0.0234(18) 0.0271(19) -0.0028(14) -0.0058(16) 0.0072(15)
C38 0.038(2) 0.040(2) 0.040(2) 0.0010(18) 0.0046(18) 0.0057(17)
Cl2 0.0435(7) 0.0858(10) 0.1118(12) 0.0522(9) 0.0307(7) 0.0206(6)
Cl3 0.0436(6) 0.0452(6) 0.0734(8) 0.0029(5) -0.0118(6) 0.0007(5)
Cl4 0.0517(7) 0.0557(7) 0.0558(7) 0.0176(5) 0.0026(5) 0.0114(5)

loop_
_atom_type_symbol
_atom_type_description
_atom_type_scat_dispersion_real
_atom_type_scat_dispersion_imag
_atom_type_scat_source
C C 0.0033 0.0016 'International Tables Vol C Tables 4.2.6.8 and 6.1.1.4'
H H 0.0000 0.0000 'International Tables Vol C Tables 4.2.6.8 and 6.1.1.4'
B B 0.0013 0.0007 'International Tables Vol C Tables 4.2.6.8 and 6.1.1.4'
N N 0.0061 0.0033 'International Tables Vol C Tables 4.2.6.8 and 6.1.1.4'
P P 0.1023 0.0942 'International Tables Vol C Tables 4.2.6.8 and 6.1.1.4'
Cl Cl 0.1484 0.1585 'International Tables Vol C Tables 4.2.6.8 and 6.1.1.4'
Au Au -2.0133 8.8022 'International Tables Vol C Tables 4.2.6.8 and 6.1.1.4'

loop_
_geom_angle_atom_site_label_1
_geom_angle_atom_site_label_2
_geom_angle_atom_site_label_3
_geom_angle
Cl1 Au P 177.55(3)
Au P C23 113.02(10)
Au P C26 113.62(10)
Au P C32 110.39(10)
C23 P C26 105.50(14)
C23 P C32 105.47(14)
C26 P C32 108.38(14)
N1 B N2 104.6(2)
N1 B C18 109.7(3)
N1 B C19 108.3(3)
N2 B C18 110.2(3)
N2 B C19 107.7(3)
C18 B C19 115.7(3)
B N1 C1 127.9(3)
B N1 C4 125.2(3)
C1 N1 C4 106.8(3)
B N2 C6 125.2(3)
B N2 C9 127.2(3)
C6 N2 C9 107.3(3)
N1 C1 C2 110.2(3)
N1 C1 C10 124.6(3)
C2 C1 C10 125.2(3)
C1 C2 C3 107.8(3)
C1 C2 C11 124.5(3)
C3 C2 C11 127.5(3)
C2 C3 C4 106.6(3)
C2 C3 C13 125.1(3)
C4 C3 C13 128.2(3)
N1 C4 C3 108.5(3)
N1 C4 C5 119.9(3)
C3 C4 C5 131.5(3)
C4 C5 C6 123.0(3)
C4 C5 C20 118.0(3)
C6 C5 C20 119.0(3)
N2 C6 C5 120.0(3)
N2 C6 C7 108.6(3)
C5 C6 C7 131.3(3)
C6 C7 C8 106.4(3)
C6 C7 C14 128.8(3)
C8 C7 C14 124.9(3)
C7 C8 C9 107.6(3)
C7 C8 C15 126.4(3)
C9 C8 C15 125.9(3)
N2 C9 C8 110.1(3)
N2 C9 C17 124.5(3)
C8 C9 C17 125.3(3)
C1 C10 H10A 109.5
C1 C10 H10B 109.5
C1 C10 H10C 109.5
H10A C10 H10B 109.5
H10A C10 H10C 109.5
H10B C10 H10C 109.5
C2 C11 H11A 108.6
C2 C11 H11B 108.6
C2 C11 C12 114.5(3)
H11A C11 H11B 107.6
H11A C11 C12 108.6
H11B C11 C12 108.6
C11 C12 H12A 109.5
C11 C12 H12B 109.5
C11 C12 H12C 109.5
H12A C12 H12B 109.5
H12A C12 H12C 109.5
H12B C12 H12C 109.5
C3 C13 H13A 109.5
C3 C13 H13B 109.5
C3 C13 H13C 109.5
H13A C13 H13B 109.5
H13A C13 H13C 109.5
H13B C13 H13C 109.5
C7 C14 H14A 109.5
C7 C14 H14B 109.5
C7 C14 H14C 109.5
H14A C14 H14B 109.5
H14A C14 H14C 109.5
H14B C14 H14C 109.5
C8 C15 H15A 109.0
C8 C15 H15B 109.0
C8 C15 C16 112.7(3)
H15A C15 H15B 107.8
H15A C15 C16 109.0
H15B C15 C16 109.0
C15 C16 H16A 109.5
C15 C16 H16B 109.5
C15 C16 H16C 109.5
H16A C16 H16B 109.5
H16A C16 H16C 109.5
H16B C16 H16C 109.5
C9 C17 H17A 109.5
C9 C17 H17B 109.5
C9 C17 H17C 109.5
H17A C17 H17B 109.5
H17A C17 H17C 109.5
H17B C17 H17C 109.5
B C18 H18A 109.5
B C18 H18B 109.5
B C18 H18C 109.5
H18A C18 H18B 109.5
H18A C18 H18C 109.5
H18B C18 H18C 109.5
B C19 H19A 109.5
B C19 H19B 109.5
B C19 H19C 109.5
H19A C19 H19B 109.5
H19A C19 H19C 109.5
H19B C19 H19C 109.5
C5 C20 C21 118.5(3)
C5 C20 C25 122.1(3)
C21 C20 C25 119.4(3)
C20 C21 H21 119.7
C20 C21 C22 120.7(3)
H21 C21 C22 119.7
C21 C22 H22 120.0
C21 C22 C23 119.9(3)
H22 C22 C23 120.0
P C23 C22 120.7(2)
P C23 C24 119.9(2)
C22 C23 C24 119.4(3)
C23 C24 H24 119.6
C23 C24 C25 120.7(3)
H24 C24 C25 119.6
C20 C25 C24 119.9(3)
C20 C25 H25 120.1
C24 C25 H25 120.1
P C26 H26 108.5
P C26 C27 110.4(2)
P C26 C31 110.6(2)
H26 C26 C27 108.5
H26 C26 C31 108.5
C27 C26 C31 110.2(3)
C26 C27 H27A 109.4
C26 C27 H27B 109.4
C26 C27 C28 111.3(3)
H27A C27 H27B 108.0
H27A C27 C28 109.4
H27B C27 C28 109.4
C27 C28 H28A 109.3
C27 C28 H28B 109.3
C27 C28 C29 111.7(3)
H28A C28 H28B 108.0
H28A C28 C29 109.3
H28B C28 C29 109.3
C28 C29 H29A 109.4
C28 C29 H29B 109.4
C28 C29 C30 111.0(3)
H29A C29 H29B 108.0
H29A C29 C30 109.4
H29B C29 C30 109.4
C29 C30 H30A 109.4
C29 C30 H30B 109.4
C29 C30 C31 111.0(3)
H30A C30 H30B 108.0
H30A C30 C31 109.4
H30B C30 C31 109.4
C26 C31 C30 111.5(3)
C26 C31 H31A 109.3
C26 C31 H31B 109.3
C30 C31 H31A 109.3
C30 C31 H31B 109.3
H31A C31 H31B 108.0
P C32 H32 107.2
P C32 C33 108.6(2)
P C32 C37 115.4(2)
H32 C32 C33 107.2
H32 C32 C37 107.2
C33 C32 C37 110.8(3)
C32 C33 H33A 109.3
C32 C33 H33B 109.3
C32 C33 C34 111.5(3)
H33A C33 H33B 108.0
H33A C33 C34 109.3
H33B C33 C34 109.3
C33 C34 H34A 109.4
C33 C34 H34B 109.4
C33 C34 C35 111.3(3)
H34A C34 H34B 108.0
H34A C34 C35 109.4
H34B C34 C35 109.4
C34 C35 H35A 109.6
C34 C35 H35B 109.6
C34 C35 C36 110.4(3)
H35A C35 H35B 108.1
H35A C35 C36 109.6
H35B C35 C36 109.6
C35 C36 H36A 109.3
C35 C36 H36B 109.3
C35 C36 C37 111.4(3)
H36A C36 H36B 108.0
H36A C36 C37 109.3
H36B C36 C37 109.3
C32 C37 C36 110.6(3)
C32 C37 H37A 109.5
C32 C37 H37B 109.5
C36 C37 H37A 109.5
C36 C37 H37B 109.5
H37A C37 H37B 108.1
H38 C38 Cl2 108.3
H38 C38 Cl3 108.3
H38 C38 Cl4 108.3
Cl2 C38 Cl3 110.3(2)
Cl2 C38 Cl4 110.4(2)
Cl3 C38 Cl4 111.1(2)

loop_
_geom_bond_atom_site_label_1
_geom_bond_atom_site_label_2
_geom_bond_distance
Au Cl1 2.2851(8)
Au P 2.2338(8)
P C23 1.820(3)
P C26 1.832(3)
P C32 1.841(3)
B N1 1.592(5)
B N2 1.587(5)
B C18 1.619(5)
B C19 1.620(5)
N1 C1 1.344(4)
N1 C4 1.404(4)
N2 C6 1.397(4)
N2 C9 1.346(4)
C1 C2 1.408(5)
C1 C10 1.491(5)
C2 C3 1.371(5)
C2 C11 1.500(5)
C3 C4 1.420(5)
C3 C13 1.508(5)
C4 C5 1.389(4)
C5 C6 1.390(4)
C5 C20 1.492(4)
C6 C7 1.425(4)
C7 C8 1.379(5)
C7 C14 1.503(5)
C8 C9 1.410(5)
C8 C15 1.503(5)
C9 C17 1.496(5)
C10 H10A 0.980
C10 H10B 0.980
C10 H10C 0.980
C11 H11A 0.990
C11 H11B 0.990
C11 C12 1.503(6)
C12 H12A 0.980
C12 H12B 0.980
C12 H12C 0.980
C13 H13A 0.980
C13 H13B 0.980
C13 H13C 0.980
C14 H14A 0.980
C14 H14B 0.980
C14 H14C 0.980
C15 H15A 0.990
C15 H15B 0.990
C15 C16 1.502(6)
C16 H16A 0.980
C16 H16B 0.980
C16 H16C 0.980
C17 H17A 0.980
C17 H17B 0.980
C17 H17C 0.980
C18 H18A 0.980
C18 H18B 0.980
C18 H18C 0.980
C19 H19A 0.980
C19 H19B 0.980
C19 H19C 0.980
C20 C21 1.389(4)
C20 C25 1.387(4)
C21 H21 0.950
C21 C22 1.379(4)
C22 H22 0.950
C22 C23 1.391(4)
C23 C24 1.384(4)
C24 H24 0.950
C24 C25 1.384(4)
C25 H25 0.950
C26 H26 1.000
C26 C27 1.530(4)
C26 C31 1.523(4)
C27 H27A 0.990
C27 H27B 0.990
C27 C28 1.522(5)
C28 H28A 0.990
C28 H28B 0.990
C28 C29 1.520(5)
C29 H29A 0.990
C29 H29B 0.990
C29 C30 1.521(5)
C30 H30A 0.990
C30 H30B 0.990
C30 C31 1.521(5)
C31 H31A 0.990
C31 H31B 0.990
C32 H32 1.000
C32 C33 1.535(5)
C32 C37 1.522(4)
C33 H33A 0.990
C33 H33B 0.990
C33 C34 1.520(5)
C34 H34A 0.990
C34 H34B 0.990
C34 C35 1.508(5)
C35 H35A 0.990
C35 H35B 0.990
C35 C36 1.518(5)
C36 H36A 0.990
C36 H36B 0.990
C36 C37 1.529(5)
C37 H37A 0.990
C37 H37B 0.990
C38 H38 1.000
C38 Cl2 1.746(4)
C38 Cl3 1.734(4)
C38 Cl4 1.759(4)

loop_
_geom_torsion_atom_site_label_1
_geom_torsion_atom_site_label_2
_geom_torsion_atom_site_label_3
_geom_torsion_atom_site_label_4
_geom_torsion
N2 B N1 C1 171.7(3)
N2 B N1 C4 -13.2(4)
C18 B N1 C1 53.4(4)
C18 B N1 C4 -131.4(3)
C19 B N1 C1 -73.7(4)
C19 B N1 C4 101.5(3)
N1 B N2 C6 16.6(4)
N1 B N2 C9 -171.6(3)
C18 B N2 C6 134.5(3)
C18 B N2 C9 -53.7(4)
C19 B N2 C6 -98.5(3)
C19 B N2 C9 73.3(4)
B N1 C1 C2 177.6(3)
B N1 C1 C10 -3.3(5)
C4 N1 C1 C2 1.8(4)
C4 N1 C1 C10 -179.2(3)
N1 C1 C2 C3 -1.5(4)
N1 C1 C2 C11 175.0(3)
C10 C1 C2 C3 179.4(3)
C10 C1 C2 C11 -4.0(6)
C1 C2 C3 C4 0.6(4)
C1 C2 C3 C13 176.9(3)
C11 C2 C3 C4 -175.8(3)
C11 C2 C3 C13 0.5(6)
B N1 C4 C3 -177.4(3)
B N1 C4 C5 4.3(4)
C1 N1 C4 C3 -1.4(3)
C1 N1 C4 C5 -179.7(3)
C2 C3 C4 N1 0.5(3)
C2 C3 C4 C5 178.5(3)
C13 C3 C4 N1 -175.7(3)
C13 C3 C4 C5 2.3(6)
N1 C4 C5 C6 4.4(4)
N1 C4 C5 C20 -173.3(3)
C3 C4 C5 C6 -173.5(3)
C3 C4 C5 C20 8.9(5)
C4 C5 C6 N2 -1.1(5)
C4 C5 C6 C7 173.6(3)
C20 C5 C6 N2 176.6(3)
C20 C5 C6 C7 -8.8(5)
B N2 C6 C5 -11.2(5)
B N2 C6 C7 173.1(3)
C9 N2 C6 C5 175.7(3)
C9 N2 C6 C7 -0.1(3)
N2 C6 C7 C8 0.8(3)
N2 C6 C7 C14 -179.1(3)
C5 C6 C7 C8 -174.2(3)
C5 C6 C7 C14 5.8(6)
C6 C7 C8 C9 -1.2(4)
C6 C7 C8 C15 176.2(3)
C14 C7 C8 C9 178.7(3)
C14 C7 C8 C15 -3.8(6)
B N2 C9 C8 -173.7(3)
B N2 C9 C17 5.0(5)
C6 N2 C9 C8 -0.7(4)
C6 N2 C9 C17 178.0(3)
C7 C8 C9 N2 1.3(4)
C7 C8 C9 C17 -177.4(3)
C15 C8 C9 N2 -176.2(3)
C15 C8 C9 C17 5.1(6)
C1 C2 C11 C12 103.8(5)
C3 C2 C11 C12 -80.4(5)
C7 C8 C15 C16 -81.5(5)
C9 C8 C15 C16 95.5(5)
C4 C5 C20 C21 83.2(4)
C4 C5 C20 C25 -97.3(4)
C6 C5 C20 C21 -94.6(4)
C6 C5 C20 C25 84.9(4)
C5 C20 C21 C22 178.1(3)
C25 C20 C21 C22 -1.4(5)
C20 C21 C22 C23 0.5(5)
C21 C22 C23 P -179.9(2)
C21 C22 C23 C24 0.6(5)
Au P C23 C22 159.4(2)
Au P C23 C24 -21.2(3)
C26 P C23 C22 34.6(3)
C26 P C23 C24 -145.9(3)
C32 P C23 C22 -80.0(3)
C32 P C23 C24 99.5(3)
P C23 C24 C25 179.6(3)
C22 C23 C24 C25 -0.9(5)
C23 C24 C25 C20 0.0(5)
C5 C20 C25 C24 -178.3(3)
C21 C20 C25 C24 1.2(5)
Au P C26 C27 56.9(2)
Au P C26 C31 -65.3(2)
C23 P C26 C27 -178.7(2)
C23 P C26 C31 59.0(2)
C32 P C26 C27 -66.2(3)
C32 P C26 C31 171.6(2)
P C26 C27 C28 -178.0(2)
C31 C26 C27 C28 -55.5(4)
C26 C27 C28 C29 55.4(4)
C27 C28 C29 C30 -55.2(4)
C28 C29 C30 C31 55.5(4)
C29 C30 C31 C26 -56.7(4)
P C26 C31 C30 178.7(2)
C27 C26 C31 C30 56.3(3)
Au P C32 C33 57.9(2)
Au P C32 C37 -176.9(2)
C23 P C32 C33 -64.5(2)
C23 P C32 C37 60.7(3)
C26 P C32 C33 -177.0(2)
C26 P C32 C37 -51.9(3)
P C32 C33 C34 -177.6(2)
C37 C32 C33 C34 54.6(4)
C32 C33 C34 C35 -55.8(4)
C33 C34 C35 C36 56.8(5)
C34 C35 C36 C37 -57.5(5)
P C32 C37 C36 -178.7(3)
C33 C32 C37 C36 -54.7(4)
C35 C36 C37 C32 56.7(4)
